data_7702815
loop_
_publ_author_name
'Davenport, Adam J.'
'Davies, David L.'
'Fawcett, John'
'Russell, David R.'

_publ_section_title
;
 Synthesis and structure of
 [2-{4(S)-isopropyl-2-oxazolinyl}phenyl]trimethyl tin and its reactivity
 as a carbometallating agent
;
_journal_issue 16
_journal_name_full 'Journal of the Chemical Society, Dalton Transactions'
_journal_page_first 3260
_journal_paper_doi 10.1039/b202405e
_journal_year 2002
_chemical_formula_sum 'C28 H34 N2 O6 Pd2'
_chemical_formula_weight 707.37
_space_group_IT_number 1
_space_group_name_Hall 'P 1'
_space_group_name_H-M_alt 'P 1'
_symmetry_cell_setting triclinic
_symmetry_space_group_name_H-M 'P 1'
_atom_sites_solution_hydrogens geom
_atom_sites_solution_primary direct
_atom_sites_solution_secondary difmap
_audit_creation_method SHELXL-97
_cell_angle_alpha 83.799(13)
_cell_angle_beta 83.044(13)
_cell_angle_gamma 73.291(13)
_cell_formula_units_Z 4
_cell_length_a 9.6973(15)
_cell_length_b 15.045(3)
_cell_length_c 21.616(3)
_cell_measurement_reflns_used 40
_cell_measurement_temperature 200(2)
_cell_measurement_theta_max 24.984
_cell_measurement_theta_min 10.466
_cell_volume 2989.4(9)
_computing_cell_refinement 'Siemens XSCANS'
_computing_data_collection 'Siemens XSCANS'
_computing_data_reduction 'Siemens XSCANS'
_computing_molecular_graphics 'Siemens SHELXTL'
_computing_publication_material 'Siemens SHELXTL'
_computing_structure_refinement 'SHELXL-97 (Sheldrick, 1997)'
_computing_structure_solution 'SHELXS-97 (Sheldrick, 1990)'
_diffrn_ambient_temperature 200(2)
_diffrn_measured_fraction_theta_full 0.997
_diffrn_measured_fraction_theta_max 0.997
_diffrn_measurement_method '\w scans'
_diffrn_radiation_monochromator graphite
_diffrn_radiation_source 'fine-focus sealed tube'
_diffrn_radiation_type MoK\a
_diffrn_radiation_wavelength 0.71073
_diffrn_reflns_av_R_equivalents 0.0000
_diffrn_reflns_av_sigmaI/netI 0.0507
_diffrn_reflns_limit_h_max 0
_diffrn_reflns_limit_h_min -11
_diffrn_reflns_limit_k_max 17
_diffrn_reflns_limit_k_min -17
_diffrn_reflns_limit_l_max 25
_diffrn_reflns_limit_l_min -25
_diffrn_reflns_number 11177
_diffrn_reflns_theta_full 25.00
_diffrn_reflns_theta_max 25.00
_diffrn_reflns_theta_min 1.90
_diffrn_standards_decay_% <1
_diffrn_standards_interval_count 100
_diffrn_standards_number 3
_exptl_absorpt_coefficient_mu 1.244
_exptl_absorpt_correction_T_max 0.77
_exptl_absorpt_correction_T_min 0.56
_exptl_absorpt_correction_type psi-scan
_exptl_crystal_colour yellow
_exptl_crystal_density_diffrn 1.572
_exptl_crystal_density_method 'not measured'
_exptl_crystal_description block
_exptl_crystal_F_000 1424
_exptl_crystal_size_max 0.58
_exptl_crystal_size_mid 0.27
_exptl_crystal_size_min 0.23
_refine_diff_density_max 1.670
_refine_diff_density_min -2.031
_refine_diff_density_rms 0.150
_refine_ls_abs_structure_details 'Flack H D (1983), Acta Cryst. A39, 876-881'
_refine_ls_abs_structure_Flack 0.04(5)
_refine_ls_extinction_method none
_refine_ls_goodness_of_fit_ref 1.037
_refine_ls_hydrogen_treatment mixed
_refine_ls_matrix_type full
_refine_ls_number_parameters 1369
_refine_ls_number_reflns 11177
_refine_ls_number_restraints 3
_refine_ls_restrained_S_all 1.037
_refine_ls_R_factor_all 0.0860
_refine_ls_R_factor_gt 0.0682
_refine_ls_shift/su_max 0.267
_refine_ls_shift/su_mean 0.029
_refine_ls_structure_factor_coef Fsqd
_refine_ls_weighting_details 'calc w=1/[\s^2^(Fo^2^)+(0.1134P)^2^+6.1232P] where P=(Fo^2^+2Fc^2^)/3'
_refine_ls_weighting_scheme calc
_refine_ls_wR_factor_gt 0.1660
_refine_ls_wR_factor_ref 0.1801
_reflns_number_gt 9121
_reflns_number_total 11177
_reflns_threshold_expression >2sigma(I)
_cod_data_source_file b202405e.txt
_cod_data_source_block 2061
_cod_depositor_comments
;
The following automatic conversions were performed:

data item '_symmetry_cell_setting' value 'Triclinic' was changed to
'triclinic' in accordance with the
/home/saulius/struct/COD-crude-data/automatic-downloads/DataCite-retrospective/RSC/depositions/lib/dictionaries/cif_core.dic
dictionary named 'cif_core.dic' version 2.4.2 last updated on
2011-04-26.

Automatic conversion script
Id: cif_fix_values 6909 2019-04-08 15:41:33Z antanas 
;
_cod_original_cell_volume 2989.4(8)
_cod_original_sg_symbol_H-M P1
_cod_database_code 7702815

loop_
_symmetry_equiv_pos_as_xyz
'x, y, z'

loop_
_atom_site_label
_atom_site_type_symbol
_atom_site_fract_x
_atom_site_fract_y
_atom_site_fract_z
_atom_site_U_iso_or_equiv
_atom_site_adp_type
_atom_site_occupancy
_atom_site_symmetry_multiplicity
_atom_site_calc_flag
_atom_site_refinement_flags
Pd1A Pd 0.12837(14) 0.55334(9) 0.35620(7) 0.0556(4) Uani 1 1 d .
Pd2A Pd 0.03398(13) 0.73181(9) 0.40632(6) 0.0481(3) Uani 1 1 d .
O1A O -0.1191(13) 0.7436(9) 0.3418(7) 0.056(3) Uani 1 1 d .
O2A O -0.0233(16) 0.6100(10) 0.2935(7) 0.065(3) Uani 1 1 d .
O3A O -0.0868(14) 0.6767(10) 0.4757(6) 0.065(4) Uani 1 1 d .
O4A O -0.0333(14) 0.5403(9) 0.4296(7) 0.066(4) Uani 1 1 d .
O5A O 0.5204(13) 0.4859(9) 0.4224(9) 0.076(4) Uani 1 1 d .
O6A O 0.3882(13) 0.8025(10) 0.3233(7) 0.064(4) Uani 1 1 d .
N1A N 0.2889(15) 0.5008(9) 0.4112(7) 0.052(4) Uani 1 1 d .
N2A N 0.1684(14) 0.7823(10) 0.3443(7) 0.048(3) Uani 1 1 d .
C1A C -0.109(2) 0.6875(16) 0.3008(10) 0.065(6) Uani 1 1 d .
C2A C -0.219(3) 0.724(2) 0.2513(14) 0.104(9) Uani 1 1 d .
H2AA H -0.2061 0.6781 0.2221 0.156 Uiso 1 1 calc R
H2AB H -0.2046 0.7804 0.2295 0.156 Uiso 1 1 calc R
H2AC H -0.3158 0.7370 0.2718 0.156 Uiso 1 1 calc R
C3A C -0.092(2) 0.5934(16) 0.4705(11) 0.072(7) Uani 1 1 d .
C4A C -0.190(2) 0.5591(19) 0.5250(13) 0.100(10) Uani 1 1 d .
H4AA H -0.1919 0.4971 0.5189 0.151 Uiso 1 1 calc R
H4AB H -0.2868 0.6000 0.5255 0.151 Uiso 1 1 calc R
H4AC H -0.1526 0.5590 0.5641 0.151 Uiso 1 1 calc R
C5A C 0.304(2) 0.4689(16) 0.4755(12) 0.072(6) Uani 1 1 d .
H5AA H 0.2326 0.5128 0.5018 0.086 Uiso 1 1 calc R
C6A C 0.456(2) 0.4721(17) 0.4855(11) 0.074(6) Uani 1 1 d .
H6AA H 0.4518 0.5233 0.5100 0.089 Uiso 1 1 calc R
H6AB H 0.5093 0.4143 0.5063 0.089 Uiso 1 1 calc R
C7A C 0.415(2) 0.5106(14) 0.3863(11) 0.066(5) Uani 1 1 d .
C8A C 0.425(3) 0.5379(15) 0.3202(13) 0.085(8) Uani 1 1 d .
C9A C 0.557(3) 0.5455(14) 0.2826(16) 0.104(11) Uani 1 1 d .
H9AA H 0.6438 0.5353 0.2999 0.125 Uiso 1 1 calc R
C10A C 0.544(4) 0.5692(18) 0.2187(18) 0.125(15) Uani 1 1 d .
H10B H 0.6251 0.5720 0.1918 0.150 Uiso 1 1 calc R
C11A C 0.418(4) 0.5874(19) 0.1962(14) 0.099(10) Uani 1 1 d .
H11B H 0.4145 0.6057 0.1538 0.119 Uiso 1 1 calc R
C12A C 0.289(3) 0.5820(13) 0.2300(9) 0.079(7) Uani 1 1 d .
H12B H 0.2047 0.5942 0.2105 0.095 Uiso 1 1 calc R
C13A C 0.290(3) 0.5574(13) 0.2948(11) 0.070(6) Uani 1 1 d .
C14A C 0.275(2) 0.3700(15) 0.4881(11) 0.073(7) Uani 1 1 d .
H14B H 0.1771 0.3771 0.4774 0.087 Uiso 1 1 calc R
C15A C 0.278(3) 0.339(2) 0.5592(12) 0.099(8) Uani 1 1 d .
H15D H 0.2596 0.2796 0.5671 0.149 Uiso 1 1 calc R
H15E H 0.2047 0.3842 0.5824 0.149 Uiso 1 1 calc R
H15F H 0.3711 0.3356 0.5720 0.149 Uiso 1 1 calc R
C16A C 0.377(2) 0.3008(13) 0.4467(14) 0.088(8) Uani 1 1 d .
H16D H 0.3664 0.3231 0.4037 0.132 Uiso 1 1 calc R
H16E H 0.3543 0.2422 0.4544 0.132 Uiso 1 1 calc R
H16F H 0.4745 0.2928 0.4555 0.132 Uiso 1 1 calc R
C17A C 0.1677(19) 0.8194(12) 0.2806(8) 0.049(4) Uani 1 1 d .
H17B H 0.1485 0.7743 0.2557 0.059 Uiso 1 1 calc R
C18A C 0.3294(16) 0.8198(13) 0.2640(10) 0.054(5) Uani 1 1 d .
H18C H 0.3800 0.7714 0.2365 0.064 Uiso 1 1 calc R
H18D H 0.3357 0.8796 0.2439 0.064 Uiso 1 1 calc R
C19A C 0.288(2) 0.7787(11) 0.3649(9) 0.052(4) Uani 1 1 d .
C20A C 0.305(2) 0.7493(12) 0.4311(8) 0.051(4) Uani 1 1 d .
C21A C 0.425(3) 0.7452(14) 0.4606(11) 0.078(6) Uani 1 1 d .
H21C H 0.5045 0.7585 0.4374 0.093 Uiso 1 1 calc R
C22A C 0.428(4) 0.7218(17) 0.5243(12) 0.099(10) Uani 1 1 d .
H22B H 0.5049 0.7234 0.5459 0.119 Uiso 1 1 calc R
C23A C 0.304(3) 0.6948(18) 0.5541(11) 0.082(7) Uani 1 1 d .
H23B H 0.3058 0.6714 0.5958 0.098 Uiso 1 1 calc R
C24A C 0.185(2) 0.7011(14) 0.5255(9) 0.064(5) Uani 1 1 d .
H24B H 0.1043 0.6882 0.5484 0.077 Uiso 1 1 calc R
C25A C 0.1820(19) 0.7276(12) 0.4607(9) 0.054(4) Uani 1 1 d .
C26A C 0.0533(18) 0.9130(12) 0.2697(8) 0.050(4) Uani 1 1 d .
H26B H -0.0412 0.9036 0.2850 0.060 Uiso 1 1 calc R
C27A C 0.076(2) 0.9837(13) 0.3068(9) 0.064(5) Uani 1 1 d .
H27D H 0.0031 1.0415 0.2998 0.095 Uiso 1 1 calc R
H27E H 0.1697 0.9924 0.2945 0.095 Uiso 1 1 calc R
H27F H 0.0690 0.9631 0.3504 0.095 Uiso 1 1 calc R
C28A C 0.051(2) 0.9421(16) 0.2004(9) 0.066(5) Uani 1 1 d .
H28D H -0.0216 1.0004 0.1942 0.099 Uiso 1 1 calc R
H28E H 0.0283 0.8955 0.1795 0.099 Uiso 1 1 calc R
H28F H 0.1437 0.9489 0.1835 0.099 Uiso 1 1 calc R
Pd1B Pd 0.97265(12) 0.21796(8) 0.61737(6) 0.0436(3) Uani 1 1 d .
Pd2B Pd 0.69397(13) 0.21618(11) 0.59114(7) 0.0602(4) Uani 1 1 d .
O1B O 0.6505(16) 0.3349(9) 0.6433(8) 0.079(5) Uani 1 1 d .
O2B O 0.8786(17) 0.3450(9) 0.6495(7) 0.074(4) Uani 1 1 d .
O3B O 0.7384(14) 0.2952(12) 0.5132(8) 0.085(5) Uani 1 1 d .
O4B O 0.9688(13) 0.2774(8) 0.5241(5) 0.052(3) Uani 1 1 d .
O5B O 1.1192(16) -0.0639(10) 0.6250(8) 0.073(4) Uani 1 1 d .
O6B O 0.6690(15) -0.0273(10) 0.6891(6) 0.064(3) Uani 1 1 d .
N1B N 1.0632(12) 0.0883(9) 0.5933(6) 0.040(3) Uani 1 1 d .
N2B N 0.6590(16) 0.1226(13) 0.6612(8) 0.064(5) Uani 1 1 d .
C1B C 0.742(3) 0.3746(16) 0.6567(12) 0.085(8) Uani 1 1 d .
C2B C 0.672(3) 0.4719(16) 0.6780(15) 0.111(10) Uani 1 1 d .
H2BA H 0.7452 0.4984 0.6874 0.167 Uiso 1 1 calc R
H2BB H 0.6066 0.4685 0.7148 0.167 Uiso 1 1 calc R
H2BC H 0.6192 0.5103 0.6454 0.167 Uiso 1 1 calc R
C3B C 0.8629(18) 0.3033(13) 0.4924(9) 0.055(5) Uani 1 1 d .
C4B C 0.880(2) 0.3448(15) 0.4289(9) 0.067(5) Uani 1 1 d .
H4BA H 0.9791 0.3453 0.4185 0.101 Uiso 1 1 calc R
H4BB H 0.8186 0.4074 0.4260 0.101 Uiso 1 1 calc R
H4BC H 0.8544 0.3090 0.4003 0.101 Uiso 1 1 calc R
C5B C 1.1099(16) 0.0441(12) 0.5348(9) 0.051(4) Uani 1 1 d .
H5BA H 1.0297 0.0643 0.5083 0.061 Uiso 1 1 calc R
C6B C 1.132(2) -0.0614(13) 0.5560(11) 0.067(6) Uani 1 1 d .
H6BA H 1.0579 -0.0842 0.5419 0.081 Uiso 1 1 calc R
H6BB H 1.2262 -0.0986 0.5401 0.081 Uiso 1 1 calc R
C7B C 1.0723(16) 0.0250(11) 0.6390(9) 0.048(4) Uani 1 1 d .
C8B C 1.0316(18) 0.0557(13) 0.7019(8) 0.049(4) Uani 1 1 d .
C9B C 1.043(2) -0.0020(15) 0.7560(11) 0.070(6) Uani 1 1 d .
H9BA H 1.0736 -0.0664 0.7546 0.084 Uiso 1 1 calc R
C10B C 1.007(2) 0.0379(15) 0.8123(9) 0.064(5) Uani 1 1 d .
H10C H 1.0108 0.0007 0.8497 0.077 Uiso 1 1 calc R
C11B C 0.965(2) 0.1332(19) 0.8127(10) 0.076(6) Uani 1 1 d .
H11C H 0.9452 0.1604 0.8506 0.091 Uiso 1 1 calc R
C12B C 0.951(2) 0.1895(16) 0.7570(8) 0.065(5) Uani 1 1 d .
H12C H 0.9192 0.2538 0.7584 0.078 Uiso 1 1 calc R
C13B C 0.9850(17) 0.1518(13) 0.7002(8) 0.047(4) Uani 1 1 d .
C14B C 1.238(2) 0.0723(14) 0.5003(9) 0.057(4) Uani 1 1 d .
H14C H 1.2103 0.1405 0.4964 0.068 Uiso 1 1 calc R
C15B C 1.262(3) 0.041(2) 0.4346(11) 0.097(8) Uani 1 1 d .
H15G H 1.1738 0.0639 0.4149 0.146 Uiso 1 1 calc R
H15H H 1.2929 -0.0256 0.4362 0.146 Uiso 1 1 calc R
H15I H 1.3356 0.0655 0.4109 0.146 Uiso 1 1 calc R
C16B C 1.369(2) 0.0415(18) 0.5351(12) 0.080(7) Uani 1 1 d .
H16G H 1.3462 0.0636 0.5762 0.119 Uiso 1 1 calc R
H16H H 1.4439 0.0662 0.5131 0.119 Uiso 1 1 calc R
H16I H 1.4026 -0.0253 0.5385 0.119 Uiso 1 1 calc R
C17B C 0.610(2) 0.1250(14) 0.7292(8) 0.055(5) Uani 1 1 d .
H17C H 0.6719 0.1497 0.7509 0.066 Uiso 1 1 calc R
C18B C 0.637(2) 0.0192(14) 0.7464(9) 0.062(5) Uani 1 1 d .
H18E H 0.7181 -0.0034 0.7718 0.074 Uiso 1 1 calc R
H18F H 0.5525 0.0067 0.7702 0.074 Uiso 1 1 calc R
C19B C 0.6823(19) 0.0390(15) 0.6439(9) 0.057(5) Uani 1 1 d .
C20B C 0.7209(19) 0.0266(16) 0.5776(10) 0.065(5) Uani 1 1 d .
C21B C 0.747(2) -0.058(2) 0.5530(12) 0.091(8) Uani 1 1 d .
H21D H 0.7429 -0.1117 0.5782 0.109 Uiso 1 1 calc R
C22B C 0.780(2) -0.060(2) 0.4852(11) 0.095(10) Uani 1 1 d .
H22C H 0.8004 -0.1141 0.4648 0.114 Uiso 1 1 calc R
C23B C 0.779(2) 0.028(2) 0.4525(13) 0.086(7) Uani 1 1 d .
H23C H 0.8008 0.0287 0.4094 0.104 Uiso 1 1 calc R
C24B C 0.751(2) 0.107(2) 0.4776(12) 0.080(7) Uani 1 1 d .
H24C H 0.7515 0.1595 0.4506 0.095 Uiso 1 1 calc R
C25B C 0.719(2) 0.121(3) 0.5451(10) 0.108(12) Uani 1 1 d .
C26B C 0.453(2) 0.1811(15) 0.7410(8) 0.059(5) Uani 1 1 d .
H26C H 0.4475 0.2451 0.7244 0.071 Uiso 1 1 calc R
C27B C 0.355(2) 0.150(2) 0.7075(11) 0.083(7) Uani 1 1 d .
H27G H 0.3875 0.1501 0.6638 0.124 Uiso 1 1 calc R
H27H H 0.2591 0.1914 0.7133 0.124 Uiso 1 1 calc R
H27I H 0.3537 0.0882 0.7236 0.124 Uiso 1 1 calc R
C28B C 0.408(3) 0.184(2) 0.8113(10) 0.093(8) Uani 1 1 d .
H28G H 0.3090 0.2203 0.8181 0.140 Uiso 1 1 calc R
H28H H 0.4686 0.2125 0.8299 0.140 Uiso 1 1 calc R
H28I H 0.4187 0.1222 0.8301 0.140 Uiso 1 1 calc R
Pd1C Pd 0.04724(14) 0.78318(10) 0.85709(7) 0.0539(4) Uani 1 1 d .
Pd2C Pd -0.06237(18) 0.62557(11) 0.85645(9) 0.0727(5) Uani 1 1 d .
O1C O -0.2539(14) 0.7277(10) 0.8949(7) 0.068(4) Uani 1 1 d .
O2C O -0.1661(14) 0.8530(9) 0.8767(7) 0.062(3) Uani 1 1 d .
O3C O -0.1153(18) 0.6739(12) 0.7689(8) 0.084(5) Uani 1 1 d .
O4C O 0.0142(16) 0.7777(11) 0.7631(7) 0.073(4) Uani 1 1 d .
O5C O 0.4631(14) 0.6666(11) 0.8978(7) 0.071(4) Uani 1 1 d .
O6C O 0.201(3) 0.4894(18) 0.9804(16) 0.145(10) Uani 1 1 d .
N1C N 0.2617(16) 0.7225(11) 0.8469(9) 0.063(4) Uani 1 1 d .
N2C N 0.007(3) 0.5690(13) 0.9370(11) 0.092(7) Uani 1 1 d .
C1C C -0.263(2) 0.8092(15) 0.8947(8) 0.057(5) Uani 1 1 d .
C2C C -0.408(2) 0.8722(17) 0.9151(10) 0.070(6) Uani 1 1 d .
H2CA H -0.4753 0.8359 0.9275 0.105 Uiso 1 1 calc R
H2CB H -0.4428 0.9164 0.8810 0.105 Uiso 1 1 calc R
H2CC H -0.4004 0.9048 0.9497 0.105 Uiso 1 1 calc R
C3C C -0.056(2) 0.7378(16) 0.7374(10) 0.063(5) Uani 1 1 d .
C4C C -0.085(3) 0.756(2) 0.6723(12) 0.095(8) Uani 1 1 d .
H4CA H -0.0415 0.8040 0.6533 0.142 Uiso 1 1 calc R
H4CB H -0.1871 0.7770 0.6694 0.142 Uiso 1 1 calc R
H4CC H -0.0437 0.7007 0.6510 0.142 Uiso 1 1 calc R
C5C C 0.373(2) 0.6871(15) 0.7970(9) 0.057(5) Uani 1 1 d .
H5CA H 0.3484 0.6374 0.7788 0.068 Uiso 1 1 calc R
C6C C 0.507(2) 0.6445(16) 0.8312(12) 0.079(7) Uani 1 1 d .
H6CA H 0.5403 0.5777 0.8281 0.095 Uiso 1 1 calc R
H6CB H 0.5848 0.6713 0.8137 0.095 Uiso 1 1 calc R
C7C C 0.316(2) 0.7091(16) 0.9003(10) 0.065(5) Uani 1 1 d .
C8C C 0.231(2) 0.7448(15) 0.9560(9) 0.062(5) Uani 1 1 d .
C9C C 0.283(3) 0.740(2) 1.0128(12) 0.090(7) Uani 1 1 d .
H9CA H 0.3802 0.7131 1.0189 0.108 Uiso 1 1 calc R
C10C C 0.185(3) 0.778(2) 1.0592(11) 0.099(9) Uani 1 1 d .
H10D H 0.2142 0.7743 1.0991 0.118 Uiso 1 1 calc R
C11C C 0.043(3) 0.821(2) 1.0495(10) 0.088(8) Uani 1 1 d .
H11D H -0.0190 0.8494 1.0824 0.105 Uiso 1 1 calc R
C12C C -0.009(2) 0.8253(13) 0.9935(9) 0.059(5) Uani 1 1 d .
H12D H -0.1072 0.8507 0.9889 0.071 Uiso 1 1 calc R
C13C C 0.089(2) 0.7895(13) 0.9424(10) 0.061(5) Uani 1 1 d .
C14C C 0.387(2) 0.7633(14) 0.7446(9) 0.061(5) Uani 1 1 d .
H14D H 0.2943 0.7872 0.7266 0.074 Uiso 1 1 calc R
C15C C 0.500(3) 0.7200(18) 0.6941(10) 0.086(7) Uani 1 1 d .
H15J H 0.5102 0.7668 0.6614 0.128 Uiso 1 1 calc R
H15K H 0.4718 0.6721 0.6775 0.128 Uiso 1 1 calc R
H15L H 0.5913 0.6934 0.7114 0.128 Uiso 1 1 calc R
C16C C 0.423(2) 0.8446(14) 0.7697(10) 0.066(5) Uani 1 1 d .
H16J H 0.3494 0.8701 0.8020 0.098 Uiso 1 1 calc R
H16K H 0.4259 0.8918 0.7364 0.098 Uiso 1 1 calc R
H16L H 0.5148 0.8230 0.7864 0.098 Uiso 1 1 calc R
C17C C -0.042(3) 0.5741(19) 0.9993(17) 0.107(10) Uani 1 1 d .
H17D H -0.0902 0.6387 1.0083 0.129 Uiso 1 1 calc R
C18C C 0.121(4) 0.534(2) 1.0330(14) 0.119(12) Uani 1 1 d .
H18G H 0.1568 0.5848 1.0430 0.142 Uiso 1 1 calc R
H18H H 0.1169 0.4916 1.0696 0.142 Uiso 1 1 calc R
C19C C 0.142(3) 0.5177(16) 0.9311(16) 0.102(10) Uani 1 1 d .
C20C C 0.205(3) 0.494(2) 0.8696(15) 0.088(8) Uani 1 1 d .
C21C C 0.358(4) 0.4369(19) 0.852(2) 0.134(15) Uani 1 1 d .
H21E H 0.4229 0.4169 0.8824 0.161 Uiso 1 1 calc R
C22C C 0.396(4) 0.417(2) 0.798(2) 0.122(12) Uani 1 1 d .
H22E H 0.4868 0.3761 0.7895 0.147 Uiso 1 1 calc R
C23C C 0.300(5) 0.457(3) 0.745(2) 0.148(17) Uani 1 1 d .
H23D H 0.3289 0.4441 0.7037 0.177 Uiso 1 1 calc R
C24C C 0.170(4) 0.512(2) 0.7640(18) 0.120(12) Uani 1 1 d .
H24D H 0.1084 0.5376 0.7328 0.144 Uiso 1 1 calc R
C25C C 0.116(4) 0.5364(17) 0.8228(19) 0.110(10) Uani 1 1 d .
C26C C -0.142(5) 0.510(5) 1.024(2) 0.18(2) Uani 1 1 d .
H26D H -0.1005 0.4443 1.0157 0.218 Uiso 1 1 calc R
C27C C -0.288(7) 0.557(3) 0.998(2) 0.19(3) Uani 1 1 d .
H27J H -0.3537 0.5203 1.0126 0.290 Uiso 1 1 calc R
H27K H -0.2757 0.5617 0.9535 0.290 Uiso 1 1 calc R
H27L H -0.3263 0.6179 1.0131 0.290 Uiso 1 1 calc R
C28C C -0.196(5) 0.525(3) 1.082(3) 0.18(2) Uani 1 1 d .
H28J H -0.2629 0.4890 1.0945 0.271 Uiso 1 1 calc R
H28K H -0.2459 0.5902 1.0841 0.271 Uiso 1 1 calc R
H28L H -0.1196 0.5080 1.1087 0.271 Uiso 1 1 calc R
Pd1D Pd 0.66545(12) 0.05606(8) 0.13606(6) 0.0427(3) Uani 1 1 d .
Pd2D Pd 0.36862(11) 0.06506(8) 0.17415(6) 0.0407(3) Uani 1 1 d .
O1D O 0.4566(12) -0.0659(8) 0.1336(6) 0.052(3) Uani 1 1 d .
O2D O 0.6858(14) -0.0727(9) 0.1078(7) 0.063(3) Uani 1 1 d .
O3D O 0.4407(12) 0.0075(9) 0.2575(6) 0.052(3) Uani 1 1 d .
O4D O 0.6746(12) -0.0033(9) 0.2293(6) 0.055(3) Uani 1 1 d .
O5D O 0.5687(18) 0.3391(8) 0.1222(8) 0.075(4) Uani 1 1 d .
O6D O 0.204(2) 0.2786(11) 0.0499(9) 0.094(5) Uani 1 1 d .
N1D N 0.6330(14) 0.1894(8) 0.1556(6) 0.039(3) Uani 1 1 d .
N2D N 0.2927(15) 0.1375(10) 0.0951(6) 0.046(3) Uani 1 1 d .
C1D C 0.5866(18) -0.1066(11) 0.1130(7) 0.045(4) Uani 1 1 d .
C2D C 0.609(2) -0.2027(12) 0.0951(9) 0.062(5) Uani 1 1 d .
H2A H 0.7080 -0.2280 0.0797 0.093 Uiso 1 1 calc R
H2B H 0.5475 -0.2014 0.0631 0.093 Uiso 1 1 calc R
H2C H 0.5850 -0.2409 0.1310 0.093 Uiso 1 1 calc R
C3D C 0.5712(19) -0.0140(11) 0.2698(8) 0.046(4) Uani 1 1 d .
C4D C 0.606(2) -0.0553(12) 0.3332(7) 0.052(4) Uani 1 1 d .
H4A H 0.5182 -0.0586 0.3582 0.079 Uiso 1 1 calc R
H4B H 0.6510 -0.0174 0.3520 0.079 Uiso 1 1 calc R
H4C H 0.6703 -0.1168 0.3305 0.079 Uiso 1 1 calc R
C5D C 0.6068(19) 0.2342(13) 0.2143(9) 0.054(4) Uani 1 1 d .
H5A H 0.5289 0.2160 0.2412 0.065 Uiso 1 1 calc R
C6D C 0.553(3) 0.3367(14) 0.1888(13) 0.079(7) Uani 1 1 d .
H6A H 0.4524 0.3626 0.2038 0.094 Uiso 1 1 calc R
H6B H 0.6095 0.3732 0.2028 0.094 Uiso 1 1 calc R
C7D C 0.6123(18) 0.2470(12) 0.1094(10) 0.054(5) Uani 1 1 d .
C8D C 0.6317(19) 0.2147(14) 0.0488(9) 0.057(5) Uani 1 1 d .
C9D C 0.629(3) 0.2677(19) -0.0097(12) 0.084(7) Uani 1 1 d .
H9A H 0.6066 0.3322 -0.0111 0.101 Uiso 1 1 calc R
C10D C 0.659(3) 0.225(2) -0.0629(11) 0.104(10) Uani 1 1 d .
H10A H 0.6629 0.2592 -0.1011 0.124 Uiso 1 1 calc R
C11D C 0.684(3) 0.130(2) -0.0613(10) 0.081(7) Uani 1 1 d .
H11A H 0.6967 0.1018 -0.0987 0.097 Uiso 1 1 calc R
C12D C 0.6922(19) 0.0743(15) -0.0059(9) 0.057(5) Uani 1 1 d .
H12A H 0.7171 0.0099 -0.0068 0.068 Uiso 1 1 calc R
C13D C 0.6637(18) 0.1131(13) 0.0507(8) 0.047(4) Uani 1 1 d .
C14D C 0.742(2) 0.2088(16) 0.2480(10) 0.066(5) Uani 1 1 d .
H14A H 0.7734 0.1408 0.2546 0.079 Uiso 1 1 calc R
C15D C 0.709(3) 0.246(2) 0.3116(12) 0.103(9) Uani 1 1 d .
H15A H 0.7956 0.2302 0.3324 0.155 Uiso 1 1 calc R
H15B H 0.6387 0.2195 0.3358 0.155 Uiso 1 1 calc R
H15C H 0.6705 0.3126 0.3071 0.155 Uiso 1 1 calc R
C16D C 0.865(2) 0.238(2) 0.2114(14) 0.095(8) Uani 1 1 d .
H16A H 0.8828 0.2135 0.1710 0.143 Uiso 1 1 calc R
H16B H 0.9504 0.2141 0.2332 0.143 Uiso 1 1 calc R
H16C H 0.8413 0.3045 0.2064 0.143 Uiso 1 1 calc R
C17D C 0.2902(19) 0.1191(15) 0.0314(8) 0.056(5) Uani 1 1 d .
H17A H 0.3894 0.0886 0.0151 0.068 Uiso 1 1 calc R
C18D C 0.246(3) 0.2185(18) -0.0004(10) 0.083(7) Uani 1 1 d .
H18A H 0.3273 0.2316 -0.0271 0.100 Uiso 1 1 calc R
H18B H 0.1667 0.2264 -0.0255 0.100 Uiso 1 1 calc R
C19D C 0.242(2) 0.2246(13) 0.1030(9) 0.057(5) Uani 1 1 d .
C20D C 0.221(2) 0.2576(14) 0.1643(12) 0.067(6) Uani 1 1 d .
C21D C 0.153(2) 0.3500(15) 0.1786(15) 0.084(7) Uani 1 1 d .
H21A H 0.1199 0.3972 0.1480 0.101 Uiso 1 1 calc R
C22D C 0.138(3) 0.3665(18) 0.2449(16) 0.089(8) Uani 1 1 d .
H22A H 0.0920 0.4260 0.2571 0.106 Uiso 1 1 calc R
C23D C 0.188(2) 0.3002(17) 0.2872(12) 0.070(6) Uani 1 1 d .
H23A H 0.1788 0.3131 0.3289 0.084 Uiso 1 1 calc R
C24D C 0.256(2) 0.2076(14) 0.2696(10) 0.059(5) Uani 1 1 d .
H24A H 0.2912 0.1613 0.3005 0.071 Uiso 1 1 calc R
C25D C 0.2723(18) 0.1852(11) 0.2113(9) 0.049(4) Uani 1 1 d .
C26D C 0.199(2) 0.0570(16) 0.0247(9) 0.064(5) Uani 1 1 d .
H26A H 0.2367 -0.0011 0.0500 0.076 Uiso 1 1 calc R
C27D C 0.041(2) 0.0975(19) 0.0499(10) 0.075(6) Uani 1 1 d .
H27A H 0.0376 0.1121 0.0923 0.112 Uiso 1 1 calc R
H27B H -0.0113 0.0528 0.0484 0.112 Uiso 1 1 calc R
H27C H -0.0010 0.1531 0.0247 0.112 Uiso 1 1 calc R
C28D C 0.211(2) 0.032(2) -0.0437(10) 0.083(7) Uani 1 1 d .
H28A H 0.3104 0.0039 -0.0574 0.124 Uiso 1 1 calc R
H28B H 0.1740 0.0874 -0.0699 0.124 Uiso 1 1 calc R
H28C H 0.1557 -0.0111 -0.0461 0.124 Uiso 1 1 calc R

loop_
_atom_site_aniso_label
_atom_site_aniso_U_11
_atom_site_aniso_U_22
_atom_site_aniso_U_33
_atom_site_aniso_U_23
_atom_site_aniso_U_13
_atom_site_aniso_U_12
Pd1A 0.0474(8) 0.0422(7) 0.0746(10) 0.0043(6) 0.0048(7) -0.0158(6)
Pd2A 0.0449(7) 0.0450(7) 0.0522(8) 0.0061(6) -0.0007(6) -0.0145(6)
O1A 0.044(7) 0.048(7) 0.078(8) 0.006(6) -0.012(6) -0.019(6)
O2A 0.068(9) 0.054(8) 0.077(9) 0.003(7) -0.019(7) -0.021(7)
O3A 0.055(8) 0.063(9) 0.066(8) 0.004(7) 0.013(6) -0.011(7)
O4A 0.043(7) 0.049(7) 0.097(10) 0.002(7) 0.012(7) -0.008(6)
O5A 0.030(6) 0.050(7) 0.142(14) -0.003(8) -0.001(8) -0.009(6)
O6A 0.031(6) 0.072(9) 0.090(10) 0.015(7) -0.010(6) -0.024(6)
N1A 0.039(8) 0.038(7) 0.072(10) -0.005(7) 0.002(7) -0.004(6)
N2A 0.031(7) 0.059(9) 0.062(9) -0.008(7) -0.015(6) -0.021(6)
C1A 0.057(12) 0.069(14) 0.076(14) 0.025(12) -0.014(10) -0.036(11)
C2A 0.094(19) 0.13(2) 0.11(2) -0.003(17) -0.055(17) -0.042(18)
C3A 0.033(9) 0.068(14) 0.095(16) 0.046(12) 0.006(10) -0.007(9)
C4A 0.053(12) 0.101(18) 0.12(2) 0.049(16) 0.035(13) -0.015(12)
C5A 0.034(9) 0.073(13) 0.102(17) -0.003(12) 0.003(10) -0.011(9)
C6A 0.048(11) 0.082(15) 0.097(17) 0.004(13) -0.007(11) -0.027(11)
C7A 0.050(11) 0.056(12) 0.092(15) -0.013(10) 0.005(11) -0.019(9)
C8A 0.071(15) 0.056(12) 0.115(19) -0.004(12) 0.055(14) -0.023(11)
C9A 0.087(17) 0.042(11) 0.17(3) -0.006(14) 0.066(18) -0.031(11)
C10A 0.14(3) 0.062(14) 0.17(3) -0.035(17) 0.12(3) -0.064(18)
C11A 0.11(2) 0.085(17) 0.098(19) -0.034(14) 0.071(18) -0.042(16)
C12A 0.13(2) 0.043(10) 0.049(11) -0.016(8) 0.023(12) -0.016(12)
C13A 0.067(14) 0.042(10) 0.095(16) -0.019(10) 0.010(12) -0.008(9)
C14A 0.043(10) 0.070(13) 0.100(16) 0.043(12) -0.027(11) -0.018(10)
C15A 0.09(2) 0.11(2) 0.088(18) 0.016(16) -0.002(15) -0.040(17)
C16A 0.061(13) 0.036(10) 0.16(2) 0.026(12) -0.020(15) -0.015(10)
C17A 0.052(10) 0.053(10) 0.053(10) 0.000(8) 0.002(8) -0.037(8)
C18A 0.021(7) 0.055(10) 0.083(13) -0.003(9) 0.005(8) -0.012(7)
C19A 0.059(11) 0.031(8) 0.067(11) 0.001(7) -0.001(9) -0.019(8)
C20A 0.056(11) 0.046(9) 0.052(10) -0.005(8) -0.019(9) -0.009(8)
C21A 0.082(15) 0.054(12) 0.086(16) -0.016(11) -0.022(13) 0.007(11)
C22A 0.12(2) 0.067(14) 0.089(18) -0.033(13) -0.053(18) 0.029(15)
C23A 0.067(14) 0.101(18) 0.066(14) 0.008(12) -0.023(12) -0.006(13)
C24A 0.071(13) 0.060(11) 0.047(10) -0.003(9) -0.006(10) 0.003(10)
C25A 0.045(10) 0.045(9) 0.073(12) -0.014(9) -0.014(9) -0.009(8)
C26A 0.037(8) 0.059(10) 0.053(10) -0.010(8) 0.010(7) -0.018(8)
C27A 0.059(12) 0.047(10) 0.070(12) 0.005(9) 0.013(10) -0.003(9)
C28A 0.054(11) 0.086(14) 0.061(12) 0.014(10) -0.022(9) -0.024(10)
Pd1B 0.0357(6) 0.0426(7) 0.0460(7) -0.0014(5) 0.0057(5) -0.0054(5)
Pd2B 0.0292(6) 0.0765(10) 0.0641(9) 0.0220(8) 0.0062(6) -0.0120(6)
O1B 0.048(8) 0.052(8) 0.115(12) 0.000(8) 0.041(8) 0.000(7)
O2B 0.072(10) 0.049(7) 0.081(10) -0.013(7) 0.032(8) -0.001(7)
O3B 0.036(7) 0.098(11) 0.107(12) 0.047(9) -0.001(7) -0.020(7)
O4B 0.042(7) 0.058(7) 0.048(6) 0.014(5) 0.000(5) -0.013(6)
O5B 0.063(9) 0.057(8) 0.098(11) 0.010(7) -0.005(8) -0.024(7)
O6B 0.054(8) 0.069(8) 0.064(8) 0.005(7) -0.003(6) -0.014(7)
N1B 0.017(6) 0.046(7) 0.056(8) -0.015(7) 0.007(5) -0.009(5)
N2B 0.039(8) 0.077(12) 0.068(10) 0.026(9) 0.009(7) -0.020(8)
C1B 0.075(16) 0.066(13) 0.088(16) 0.001(12) 0.048(13) -0.004(12)
C2B 0.10(2) 0.058(13) 0.15(3) -0.031(15) 0.057(19) -0.012(14)
C3B 0.034(9) 0.056(10) 0.065(11) 0.002(9) 0.019(8) -0.010(8)
C4B 0.060(12) 0.084(14) 0.055(11) 0.013(10) -0.002(9) -0.022(11)
C5B 0.021(7) 0.061(10) 0.076(12) -0.015(9) 0.010(7) -0.022(7)
C6B 0.047(10) 0.051(11) 0.101(17) -0.037(11) 0.026(10) -0.011(8)
C7B 0.027(7) 0.031(8) 0.079(12) 0.015(8) -0.005(8) -0.002(6)
C8B 0.035(8) 0.060(11) 0.045(9) 0.009(8) -0.004(7) -0.008(8)
C9B 0.040(10) 0.069(13) 0.098(17) 0.028(12) -0.007(10) -0.022(9)
C10B 0.073(13) 0.069(13) 0.045(11) 0.014(9) 0.003(9) -0.024(11)
C11B 0.063(13) 0.107(19) 0.061(13) -0.012(12) 0.008(10) -0.034(13)
C12B 0.066(12) 0.086(14) 0.037(10) -0.002(9) 0.013(9) -0.020(11)
C13B 0.028(8) 0.062(11) 0.054(10) 0.021(8) -0.013(7) -0.021(8)
C14B 0.048(10) 0.066(11) 0.055(10) -0.006(9) 0.007(8) -0.020(9)
C15B 0.082(16) 0.12(2) 0.082(16) -0.043(15) 0.038(14) -0.023(15)
C16B 0.036(10) 0.096(17) 0.106(18) -0.010(14) 0.009(11) -0.022(10)
C17B 0.052(10) 0.081(13) 0.036(9) -0.004(8) -0.001(8) -0.025(10)
C18B 0.054(11) 0.072(12) 0.053(11) 0.014(9) -0.004(9) -0.016(10)
C19B 0.037(9) 0.070(13) 0.066(12) 0.017(10) -0.014(8) -0.020(9)
C20B 0.036(9) 0.083(14) 0.072(13) -0.035(12) -0.002(9) -0.001(9)
C21B 0.043(11) 0.14(2) 0.092(17) -0.005(17) -0.014(11) -0.031(13)
C22B 0.057(13) 0.16(3) 0.072(15) -0.077(18) -0.011(11) -0.004(15)
C23B 0.049(12) 0.13(2) 0.081(16) -0.001(17) -0.001(11) -0.027(14)
C24B 0.042(11) 0.11(2) 0.084(16) 0.017(14) -0.009(10) -0.025(12)
C25B 0.022(9) 0.23(4) 0.066(13) 0.058(18) -0.016(9) -0.054(15)
C26B 0.055(11) 0.073(13) 0.042(9) 0.005(9) 0.009(8) -0.016(10)
C27B 0.040(10) 0.14(2) 0.071(14) 0.003(14) -0.001(10) -0.027(12)
C28B 0.097(18) 0.12(2) 0.064(14) -0.012(14) 0.032(13) -0.053(17)
Pd1C 0.0403(7) 0.0540(8) 0.0672(9) 0.0084(7) -0.0058(6) -0.0172(6)
Pd2C 0.0578(9) 0.0501(8) 0.1074(13) 0.0012(8) 0.0037(9) -0.0180(7)
O1C 0.043(7) 0.065(9) 0.094(11) 0.021(8) -0.008(7) -0.019(6)
O2C 0.047(7) 0.048(7) 0.089(9) -0.011(6) -0.004(7) -0.007(6)
O3C 0.077(10) 0.102(12) 0.081(10) -0.019(9) 0.010(8) -0.040(10)
O4C 0.056(8) 0.094(11) 0.068(9) 0.013(8) -0.004(7) -0.025(8)
O5C 0.043(7) 0.087(10) 0.069(9) -0.002(8) 0.013(7) -0.006(7)
O6C 0.13(2) 0.118(18) 0.18(3) 0.056(19) -0.03(2) -0.046(16)
N1C 0.040(8) 0.050(8) 0.099(13) 0.009(8) 0.003(8) -0.020(7)
N2C 0.110(18) 0.052(11) 0.111(17) 0.045(11) -0.034(15) -0.028(12)
C1C 0.063(12) 0.064(13) 0.046(10) 0.000(9) -0.004(9) -0.023(10)
C2C 0.045(10) 0.096(16) 0.059(11) -0.008(11) 0.003(9) -0.007(10)
C3C 0.041(10) 0.085(14) 0.066(12) -0.017(11) -0.003(9) -0.019(10)
C4C 0.078(16) 0.12(2) 0.097(18) -0.015(16) -0.014(14) -0.036(16)
C5C 0.043(9) 0.078(13) 0.054(10) -0.023(9) 0.005(8) -0.022(9)
C6C 0.035(10) 0.069(13) 0.13(2) 0.019(13) -0.019(12) -0.019(10)
C7C 0.046(10) 0.095(16) 0.063(12) 0.016(11) -0.015(9) -0.036(11)
C8C 0.046(10) 0.087(14) 0.051(10) 0.013(10) -0.003(8) -0.020(10)
C9C 0.058(13) 0.12(2) 0.093(18) -0.006(15) -0.008(13) -0.024(14)
C10C 0.082(17) 0.16(3) 0.051(13) -0.019(14) -0.008(12) -0.022(17)
C11C 0.065(15) 0.14(2) 0.059(14) -0.019(14) 0.010(11) -0.028(15)
C12C 0.057(11) 0.052(10) 0.064(12) -0.015(9) 0.011(9) -0.010(9)
C13C 0.047(10) 0.054(11) 0.083(14) 0.010(10) -0.014(10) -0.016(9)
C14C 0.046(10) 0.072(13) 0.067(12) -0.007(10) -0.008(9) -0.017(9)
C15C 0.11(2) 0.098(17) 0.052(12) -0.014(11) 0.023(13) -0.050(16)
C16C 0.059(12) 0.063(12) 0.083(14) 0.015(10) -0.010(10) -0.035(10)
C17C 0.11(2) 0.080(17) 0.14(3) 0.044(18) -0.04(2) -0.048(16)
C18C 0.17(3) 0.12(2) 0.079(19) 0.042(18) -0.02(2) -0.07(2)
C19C 0.11(2) 0.049(13) 0.14(3) 0.057(15) -0.05(2) -0.017(14)
C20C 0.059(14) 0.089(18) 0.13(2) -0.029(17) 0.019(15) -0.039(13)
C21C 0.11(3) 0.048(14) 0.22(5) -0.03(2) 0.02(3) 0.009(15)
C22C 0.11(3) 0.08(2) 0.18(4) -0.06(2) 0.01(3) -0.026(19)
C23C 0.17(4) 0.13(3) 0.16(3) -0.10(3) 0.08(3) -0.07(3)
C24C 0.11(2) 0.13(3) 0.15(3) -0.09(2) 0.03(2) -0.06(2)
C25C 0.09(2) 0.049(13) 0.18(3) -0.005(17) 0.01(2) -0.020(14)
C26C 0.11(3) 0.32(7) 0.13(3) 0.01(4) 0.02(3) -0.10(4)
C27C 0.28(7) 0.20(4) 0.16(4) 0.08(3) -0.06(4) -0.18(5)
C28C 0.11(3) 0.14(4) 0.28(6) -0.06(4) 0.03(4) -0.02(3)
Pd1D 0.0328(6) 0.0449(7) 0.0508(7) 0.0037(5) 0.0005(5) -0.0161(5)
Pd2D 0.0288(6) 0.0461(7) 0.0486(7) 0.0068(5) -0.0063(5) -0.0155(5)
O1D 0.036(6) 0.048(7) 0.073(8) -0.005(6) -0.008(6) -0.013(5)
O2D 0.047(7) 0.052(7) 0.087(9) -0.008(6) 0.018(7) -0.018(6)
O3D 0.028(6) 0.070(8) 0.060(7) 0.016(6) -0.017(5) -0.019(5)
O4D 0.035(6) 0.078(9) 0.053(7) 0.016(6) 0.003(5) -0.029(6)
O5D 0.086(10) 0.037(7) 0.098(11) 0.000(7) -0.020(9) -0.009(7)
O6D 0.113(14) 0.067(10) 0.098(12) 0.033(9) -0.026(11) -0.027(10)
N1D 0.036(7) 0.027(6) 0.056(8) -0.006(6) -0.006(6) -0.011(5)
N2D 0.039(7) 0.051(9) 0.051(8) 0.015(6) -0.015(6) -0.017(7)
C1D 0.044(9) 0.048(9) 0.039(8) 0.006(7) 0.002(7) -0.014(8)
C2D 0.078(13) 0.046(10) 0.060(11) -0.009(8) 0.005(10) -0.016(9)
C3D 0.054(10) 0.038(8) 0.050(9) 0.009(7) -0.012(8) -0.019(8)
C4D 0.059(11) 0.057(10) 0.038(9) 0.002(8) -0.004(8) -0.012(9)
C5D 0.041(9) 0.065(11) 0.065(11) -0.017(9) 0.004(8) -0.026(9)
C6D 0.061(13) 0.050(12) 0.13(2) -0.029(12) -0.016(13) -0.008(10)
C7D 0.039(9) 0.041(9) 0.086(14) 0.001(9) -0.003(9) -0.024(8)
C8D 0.041(9) 0.070(12) 0.065(12) 0.015(10) -0.014(9) -0.027(9)
C9D 0.073(15) 0.091(17) 0.087(18) 0.028(14) -0.011(13) -0.032(13)
C10D 0.10(2) 0.15(3) 0.046(13) 0.028(15) 0.011(13) -0.032(19)
C11D 0.072(14) 0.13(2) 0.048(12) -0.021(13) 0.000(10) -0.040(15)
C12D 0.039(9) 0.079(13) 0.057(11) -0.001(10) -0.006(8) -0.027(9)
C13D 0.036(8) 0.061(11) 0.039(9) 0.010(8) 0.005(7) -0.013(8)
C14D 0.054(11) 0.076(13) 0.074(13) -0.018(11) -0.020(10) -0.019(10)
C15D 0.092(19) 0.14(2) 0.096(19) -0.031(17) -0.020(15) -0.041(18)
C16D 0.045(12) 0.13(2) 0.12(2) -0.015(17) -0.007(13) -0.029(14)
C17D 0.036(9) 0.094(14) 0.044(10) 0.003(9) -0.016(7) -0.024(9)
C18D 0.087(17) 0.099(18) 0.059(13) 0.011(12) -0.021(12) -0.020(14)
C19D 0.065(12) 0.059(12) 0.053(10) 0.022(9) -0.015(9) -0.033(10)
C20D 0.038(10) 0.057(12) 0.108(17) -0.012(11) -0.007(10) -0.017(9)
C21D 0.059(13) 0.051(12) 0.14(2) 0.022(13) -0.021(14) -0.013(10)
C22D 0.061(14) 0.067(14) 0.15(3) -0.019(16) -0.016(16) -0.027(12)
C23D 0.037(9) 0.086(15) 0.091(15) -0.032(13) 0.007(10) -0.019(10)
C24D 0.055(11) 0.061(11) 0.064(12) -0.025(9) 0.018(9) -0.023(9)
C25D 0.032(8) 0.037(8) 0.073(12) 0.006(8) -0.008(8) -0.003(7)
C26D 0.052(11) 0.082(14) 0.057(11) -0.001(10) -0.011(9) -0.017(10)
C27D 0.049(11) 0.119(19) 0.059(12) -0.013(12) -0.003(9) -0.027(12)
C28D 0.062(13) 0.13(2) 0.060(12) -0.025(13) -0.017(10) -0.024(14)

loop_
_atom_type_symbol
_atom_type_description
_atom_type_scat_dispersion_real
_atom_type_scat_dispersion_imag
_atom_type_scat_source
C C 0.0033 0.0016 'International Tables Vol C Tables 4.2.6.8 and 6.1.1.4'
H H 0.0000 0.0000 'International Tables Vol C Tables 4.2.6.8 and 6.1.1.4'
N N 0.0061 0.0033 'International Tables Vol C Tables 4.2.6.8 and 6.1.1.4'
O O 0.0106 0.0060 'International Tables Vol C Tables 4.2.6.8 and 6.1.1.4'
Pd Pd -0.9988 1.0072 'International Tables Vol C Tables 4.2.6.8 and 6.1.1.4'

loop_
_geom_angle_atom_site_label_1
_geom_angle_atom_site_label_2
_geom_angle_atom_site_label_3
_geom_angle
_geom_angle_publ_flag
C13A Pd1A N1A 81.3(9) y
C13A Pd1A O2A 93.6(9) y
N1A Pd1A O2A 174.9(6) y
C13A Pd1A O4A 174.1(8) y
N1A Pd1A O4A 93.0(6) y
O2A Pd1A O4A 92.1(6) y
C13A Pd1A Pd2A 106.1(6) y
N1A Pd1A Pd2A 95.2(4) y
O2A Pd1A Pd2A 85.4(4) y
O4A Pd1A Pd2A 75.5(4) y
C25A Pd2A N2A 81.2(7) y
C25A Pd2A O3A 93.0(7) y
N2A Pd2A O3A 174.1(6) y
C25A Pd2A O1A 175.2(7) y
N2A Pd2A O1A 94.2(5) y
O3A Pd2A O1A 91.6(5) y
C25A Pd2A Pd1A 103.5(5) y
N2A Pd2A Pd1A 92.2(4) y
O3A Pd2A Pd1A 88.1(4) y
O1A Pd2A Pd1A 77.7(4) y
C1A O1A Pd2A 125.4(12) ?
C1A O2A Pd1A 119.5(14) ?
C3A O3A Pd2A 116.6(13) ?
C3A O4A Pd1A 129.1(13) ?
C7A O5A C6A 106.7(15) ?
C19A O6A C18A 106.4(13) ?
C7A N1A C5A 107.2(16) ?
C7A N1A Pd1A 114.1(14) ?
C5A N1A Pd1A 137.5(12) ?
C19A N2A C17A 110.0(14) ?
C19A N2A Pd2A 113.8(12) ?
C17A N2A Pd2A 136.1(10) ?
O2A C1A O1A 130.3(19) ?
O2A C1A C2A 116(2) ?
O1A C1A C2A 114(2) ?
O4A C3A O3A 129.5(17) ?
O4A C3A C4A 118(2) ?
O3A C3A C4A 112(2) ?
N1A C5A C6A 104.2(18) ?
N1A C5A C14A 109.4(19) ?
C6A C5A C14A 115.7(18) ?
O5A C6A C5A 103.2(18) ?
O5A C7A N1A 117(2) ?
O5A C7A C8A 127(2) ?
N1A C7A C8A 116(2) ?
C13A C8A C7A 112.2(18) ?
C13A C8A C9A 123(3) ?
C7A C8A C9A 125(3) ?
C10A C9A C8A 116(3) ?
C11A C10A C9A 121(2) ?
C10A C11A C12A 126(3) ?
C11A C12A C13A 118(3) ?
C12A C13A C8A 117(2) ?
C12A C13A Pd1A 129(2) ?
C8A C13A Pd1A 114.4(17) ?
C16A C14A C15A 114.2(18) ?
C16A C14A C5A 111.6(17) ?
C15A C14A C5A 109(2) ?
N2A C17A C26A 114.1(15) ?
N2A C17A C18A 101.7(14) ?
C26A C17A C18A 116.2(14) ?
O6A C18A C17A 104.1(14) ?
N2A C19A O6A 116.3(16) ?
N2A C19A C20A 118.3(17) ?
O6A C19A C20A 125.4(17) ?
C21A C20A C25A 124.2(19) ?
C21A C20A C19A 125(2) ?
C25A C20A C19A 110.6(16) ?
C20A C21A C22A 121(3) ?
C21A C22A C23A 114(3) ?
C24A C23A C22A 124(2) ?
C23A C24A C25A 120(2) ?
C20A C25A C24A 115.6(17) ?
C20A C25A Pd2A 115.4(14) ?
C24A C25A Pd2A 129.0(16) ?
C27A C26A C28A 113.7(16) ?
C27A C26A C17A 110.6(15) ?
C28A C26A C17A 110.3(15) ?
C13B Pd1B N1B 80.2(7) y
C13B Pd1B O2B 94.9(7) y
N1B Pd1B O2B 175.0(6) y
C13B Pd1B O4B 174.6(7) y
N1B Pd1B O4B 94.4(5) y
O2B Pd1B O4B 90.6(5) y
C13B Pd1B Pd2B 101.2(4) y
N1B Pd1B Pd2B 92.9(3) y
O2B Pd1B Pd2B 87.4(5) y
O4B Pd1B Pd2B 79.0(3) y
C25B Pd2B N2B 82.4(9) y
C25B Pd2B O3B 89.9(9) y
N2B Pd2B O3B 172.1(8) y
C25B Pd2B O1B 176.0(8) y
N2B Pd2B O1B 99.0(7) y
O3B Pd2B O1B 88.9(7) y
C25B Pd2B Pd1B 106.8(6) y
N2B Pd2B Pd1B 98.0(5) y
O3B Pd2B Pd1B 82.9(4) y
O1B Pd2B Pd1B 76.7(4) y
C1B O1B Pd2B 127.0(12) ?
C1B O2B Pd1B 119.5(17) ?
C3B O3B Pd2B 125.6(13) ?
C3B O4B Pd1B 127.4(10) ?
C7B O5B C6B 106.0(14) ?
C19B O6B C18B 104.9(16) ?
C7B N1B C5B 109.3(14) ?
C7B N1B Pd1B 114.8(11) ?
C5B N1B Pd1B 135.6(12) ?
C19B N2B C17B 110.1(15) ?
C19B N2B Pd2B 114.0(13) ?
C17B N2B Pd2B 135.9(15) ?
O2B C1B O1B 127(2) ?
O2B C1B C2B 119(3) ?
O1B C1B C2B 113(2) ?
O4B C3B O3B 122.7(17) ?
O4B C3B C4B 119.6(15) ?
O3B C3B C4B 117.7(18) ?
N1B C5B C14B 111.5(14) ?
N1B C5B C6B 102.6(15) ?
C14B C5B C6B 117.6(15) ?
O5B C6B C5B 103.7(14) ?
N1B C7B O5B 117.4(17) ?
N1B C7B C8B 117.5(15) ?
O5B C7B C8B 125.1(15) ?
C9B C8B C13B 124.2(19) ?
C9B C8B C7B 125.1(18) ?
C13B C8B C7B 110.6(14) ?
C10B C9B C8B 118(2) ?
C9B C10B C11B 119.3(18) ?
C10B C11B C12B 121(2) ?
C13B C12B C11B 121(2) ?
C12B C13B C8B 116.2(16) ?
C12B C13B Pd1B 127.5(15) ?
C8B C13B Pd1B 116.3(14) ?
C16B C14B C15B 114.0(19) ?
C16B C14B C5B 113.1(16) ?
C15B C14B C5B 109.2(18) ?
N2B C17B C26B 112.0(15) ?
N2B C17B C18B 98.9(15) ?
C26B C17B C18B 114.4(16) ?
O6B C18B C17B 108.2(14) ?
N2B C19B O6B 116.7(18) ?
N2B C19B C20B 116.8(17) ?
O6B C19B C20B 126(2) ?
C21B C20B C19B 123(2) ?
C21B C20B C25B 130(2) ?
C19B C20B C25B 107.5(19) ?
C20B C21B C22B 117(3) ?
C23B C22B C21B 115(2) ?
C24B C23B C22B 126(2) ?
C23B C24B C25B 126(3) ?
C24B C25B C20B 106(3) ?
C24B C25B Pd2B 135(2) ?
C20B C25B Pd2B 118.8(15) ?
C27B C26B C17B 112.9(18) ?
C27B C26B C28B 113.2(18) ?
C17B C26B C28B 110.3(18) ?
C13C Pd1C N1C 81.7(8) y
C13C Pd1C O2C 91.7(7) y
N1C Pd1C O2C 172.7(7) y
C13C Pd1C O4C 176.6(7) y
N1C Pd1C O4C 95.5(7) y
O2C Pd1C O4C 91.0(6) y
C13C Pd1C Pd2C 107.7(6) y
N1C Pd1C Pd2C 101.0(4) y
O2C Pd1C Pd2C 83.8(4) y
O4C Pd1C Pd2C 74.7(4) y
N2C Pd2C C25C 82.9(14) y
N2C Pd2C O3C 173.8(9) y
C25C Pd2C O3C 90.9(13) y
N2C Pd2C O1C 96.3(8) y
C25C Pd2C O1C 177.5(11) y
O3C Pd2C O1C 89.9(6) y
N2C Pd2C Pd1C 94.2(6) y
C25C Pd2C Pd1C 98.8(8) y
O3C Pd2C Pd1C 87.1(5) y
O1C Pd2C Pd1C 78.9(4) y
C1C O1C Pd2C 123.5(13) ?
C1C O2C Pd1C 121.5(12) ?
C3C O3C Pd2C 119.4(14) ?
C3C O4C Pd1C 133.4(14) ?
C7C O5C C6C 105.1(15) ?
C19C O6C C18C 113(3) ?
C7C N1C C5C 110.7(16) ?
C7C N1C Pd1C 111.0(14) ?
C5C N1C Pd1C 138.3(14) ?
C19C N2C C17C 110(2) ?
C19C N2C Pd2C 112(2) ?
C17C N2C Pd2C 138(2) ?
O1C C1C O2C 129.7(19) ?
O1C C1C C2C 116.7(19) ?
O2C C1C C2C 113.4(18) ?
O4C C3C O3C 122(2) ?
O4C C3C C4C 124(2) ?
O3C C3C C4C 114(2) ?
N1C C5C C6C 103.5(16) ?
N1C C5C C14C 112.3(16) ?
C6C C5C C14C 114.9(16) ?
O5C C6C C5C 105.6(16) ?
N1C C7C O5C 115.0(19) ?
N1C C7C C8C 121.6(18) ?
O5C C7C C8C 123.2(17) ?
C9C C8C C13C 125(2) ?
C9C C8C C7C 125.2(19) ?
C13C C8C C7C 109.5(18) ?
C10C C9C C8C 116(2) ?
C9C C10C C11C 122(2) ?
C12C C11C C10C 123(2) ?
C11C C12C C13C 118(2) ?
C8C C13C C12C 116.1(19) ?
C8C C13C Pd1C 115.7(16) ?
C12C C13C Pd1C 127.9(15) ?
C15C C14C C16C 111.5(18) ?
C15C C14C C5C 108.7(17) ?
C16C C14C C5C 111.8(16) ?
N2C C17C C26C 114(3) ?
N2C C17C C18C 101(3) ?
C26C C17C C18C 110(3) ?
O6C C18C C17C 95(2) ?
O6C C19C N2C 116(3) ?
O6C C19C C20C 126(3) ?
N2C C19C C20C 118(3) ?
C25C C20C C19C 114(3) ?
C25C C20C C21C 120(3) ?
C19C C20C C21C 126(3) ?
C22C C21C C20C 120(4) ?
C21C C22C C23C 122(4) ?
C24C C23C C22C 113(3) ?
C23C C24C C25C 128(4) ?
C24C C25C C20C 115(3) ?
C24C C25C Pd2C 133(3) ?
C20C C25C Pd2C 111(3) ?
C28C C26C C27C 92(4) ?
C28C C26C C17C 111(5) ?
C27C C26C C17C 106(4) ?
C13D Pd1D N1D 81.7(7) y
C13D Pd1D O2D 92.8(7) y
N1D Pd1D O2D 173.6(6) y
C13D Pd1D O4D 177.5(6) y
N1D Pd1D O4D 96.9(5) y
O2D Pd1D O4D 88.7(5) y
C13D Pd1D Pd2D 104.3(5) y
N1D Pd1D Pd2D 91.4(4) y
O2D Pd1D Pd2D 86.8(3) y
O4D Pd1D Pd2D 77.8(3) y
C25D Pd2D N2D 83.0(7) y
C25D Pd2D O3D 90.5(6) y
N2D Pd2D O3D 173.1(6) y
C25D Pd2D O1D 175.6(6) y
N2D Pd2D O1D 95.7(5) y
O3D Pd2D O1D 91.0(5) y
C25D Pd2D Pd1D 109.1(5) y
N2D Pd2D Pd1D 95.2(4) y
O3D Pd2D Pd1D 85.0(3) y
O1D Pd2D Pd1D 75.1(3) y
C1D O1D Pd2D 130.4(11) ?
C1D O2D Pd1D 122.6(12) ?
C3D O3D Pd2D 125.1(11) ?
C3D O4D Pd1D 129.2(11) ?
C7D O5D C6D 104.5(15) ?
C19D O6D C18D 106.7(17) ?
C7D N1D C5D 112.2(15) ?
C7D N1D Pd1D 114.4(12) ?
C5D N1D Pd1D 132.7(11) ?
C19D N2D C17D 111.4(14) ?
C19D N2D Pd2D 111.1(12) ?
C17D N2D Pd2D 137.3(12) ?
O2D C1D O1D 124.9(16) ?
O2D C1D C2D 120.6(16) ?
O1D C1D C2D 114.5(16) ?
O3D C3D O4D 122.9(15) ?
O3D C3D C4D 118.3(15) ?
O4D C3D C4D 118.8(15) ?
N1D C5D C14D 111.1(15) ?
N1D C5D C6D 99.4(16) ?
C14D C5D C6D 116.1(17) ?
O5D C6D C5D 107.7(16) ?
N1D C7D O5D 115.8(18) ?
N1D C7D C8D 119.2(16) ?
O5D C7D C8D 124.9(17) ?
C9D C8D C7D 128(2) ?
C9D C8D C13D 120(2) ?
C7D C8D C13D 112.2(15) ?
C10D C9D C8D 120(3) ?
C9D C10D C11D 120(2) ?
C10D C11D C12D 122(2) ?
C13D C12D C11D 121(2) ?
C12D C13D C8D 116.8(16) ?
C12D C13D Pd1D 131.2(15) ?
C8D C13D Pd1D 112.0(13) ?
C16D C14D C15D 112(2) ?
C16D C14D C5D 113.6(19) ?
C15D C14D C5D 110.1(19) ?
N2D C17D C26D 113.4(15) ?
N2D C17D C18D 101.4(17) ?
C26D C17D C18D 117.5(16) ?
O6D C18D C17D 105.1(16) ?
N2D C19D O6D 114.1(18) ?
N2D C19D C20D 120.8(16) ?
O6D C19D C20D 125.1(19) ?
C21D C20D C25D 122(2) ?
C21D C20D C19D 125(2) ?
C25D C20D C19D 112.8(17) ?
C20D C21D C22D 115(2) ?
C23D C22D C21D 122(2) ?
C22D C23D C24D 120(2) ?
C25D C24D C23D 123(2) ?
C24D C25D C20D 117.8(18) ?
C24D C25D Pd2D 130.8(14) ?
C20D C25D Pd2D 111.2(15) ?
C17D C26D C27D 112.3(18) ?
C17D C26D C28D 111.4(18) ?
C27D C26D C28D 111.5(17) ?

loop_
_geom_bond_atom_site_label_1
_geom_bond_atom_site_label_2
_geom_bond_distance
_geom_bond_publ_flag
Pd1A C13A 1.94(2) y
Pd1A N1A 1.999(15) y
Pd1A O2A 2.059(14) y
Pd1A O4A 2.126(14) y
Pd1A Pd2A 2.863(2) y
Pd2A C25A 1.946(18) y
Pd2A N2A 2.000(14) y
Pd2A O3A 2.043(13) y
Pd2A O1A 2.115(13) y
O1A C1A 1.27(3) ?
O2A C1A 1.23(3) ?
O3A C3A 1.29(3) ?
O4A C3A 1.23(3) ?
O5A C7A 1.31(3) ?
O5A C6A 1.45(3) ?
O6A C19A 1.34(2) ?
O6A C18A 1.43(2) ?
N1A C7A 1.31(2) ?
N1A C5A 1.43(3) ?
N2A C19A 1.28(2) ?
N2A C17A 1.43(2) ?
C1A C2A 1.55(3) ?
C3A C4A 1.56(2) ?
C5A C6A 1.53(3) ?
C5A C14A 1.58(3) ?
C7A C8A 1.44(3) ?
C8A C13A 1.42(4) ?
C8A C9A 1.45(3) ?
C9A C10A 1.40(5) ?
C10A C11A 1.31(5) ?
C11A C12A 1.38(4) ?
C12A C13A 1.41(3) ?
C14A C16A 1.50(3) ?
C14A C15A 1.56(3) ?
C17A C26A 1.54(3) ?
C17A C18A 1.57(2) ?
C19A C20A 1.47(3) ?
C20A C21A 1.37(3) ?
C20A C25A 1.39(3) ?
C21A C22A 1.39(3) ?
C22A C23A 1.44(4) ?
C23A C24A 1.35(3) ?
C24A C25A 1.42(3) ?
C26A C27A 1.48(3) ?
C26A C28A 1.52(2) ?
Pd1B C13B 1.953(16) y
Pd1B N1B 1.993(13) y
Pd1B O2B 2.025(13) y
Pd1B O4B 2.116(11) y
Pd1B Pd2B 2.8358(19) y
Pd2B C25B 1.78(4) y
Pd2B N2B 2.020(15) y
Pd2B O3B 2.030(14) y
Pd2B O1B 2.128(16) y
O1B C1B 1.28(3) ?
O2B C1B 1.26(3) ?
O3B C3B 1.27(2) ?
O4B C3B 1.25(2) ?
O5B C7B 1.34(2) ?
O5B C6B 1.48(3) ?
O6B C19B 1.34(2) ?
O6B C18B 1.45(2) ?
N1B C7B 1.29(2) ?
N1B C5B 1.46(2) ?
N2B C19B 1.30(3) ?
N2B C17B 1.49(2) ?
C1B C2B 1.52(3) ?
C3B C4B 1.46(3) ?
C5B C14B 1.51(2) ?
C5B C6B 1.57(3) ?
C7B C8B 1.46(3) ?
C8B C9B 1.37(3) ?
C8B C13B 1.38(3) ?
C9B C10B 1.38(3) ?
C10B C11B 1.37(3) ?
C11B C12B 1.39(3) ?
C12B C13B 1.37(3) ?
C14B C16B 1.49(3) ?
C14B C15B 1.52(3) ?
C17B C26B 1.52(3) ?
C17B C18B 1.55(3) ?
C19B C20B 1.45(3) ?
C20B C21B 1.38(4) ?
C20B C25B 1.51(4) ?
C21B C22B 1.46(4) ?
C22B C23B 1.42(4) ?
C23B C24B 1.30(4) ?
C24B C25B 1.48(4) ?
C26B C27B 1.46(3) ?
C26B C28B 1.53(3) ?
Pd1C C13C 1.95(2) y
Pd1C N1C 2.012(15) y
Pd1C O2C 2.049(13) y
Pd1C O4C 2.109(15) y
Pd1C Pd2C 2.866(2) y
Pd2C N2C 1.96(2) y
Pd2C C25C 1.97(3) y
Pd2C O3C 2.024(17) y
Pd2C O1C 2.182(15) y
O1C C1C 1.20(2) ?
O2C C1C 1.29(2) ?
O3C C3C 1.34(3) ?
O4C C3C 1.24(2) ?
O5C C7C 1.38(2) ?
O5C C6C 1.50(3) ?
O6C C19C 1.25(4) ?
O6C C18C 1.41(4) ?
N1C C7C 1.30(3) ?
N1C C5C 1.46(2) ?
N2C C19C 1.31(4) ?
N2C C17C 1.37(4) ?
C1C C2C 1.50(3) ?
C3C C4C 1.45(3) ?
C5C C6C 1.52(3) ?
C5C C14C 1.55(3) ?
C7C C8C 1.44(3) ?
C8C C9C 1.37(3) ?
C8C C13C 1.40(3) ?
C9C C10C 1.35(4) ?
C10C C11C 1.37(4) ?
C11C C12C 1.36(3) ?
C12C C13C 1.41(3) ?
C14C C15C 1.51(3) ?
C14C C16C 1.53(3) ?
C17C C26C 1.56(5) ?
C17C C18C 1.74(5) ?
C19C C20C 1.43(4) ?
C20C C25C 1.39(4) ?
C20C C21C 1.51(4) ?
C21C C22C 1.22(5) ?
C22C C23C 1.53(6) ?
C23C C24C 1.34(5) ?
C24C C25C 1.36(4) ?
C26C C28C 1.32(6) ?
C26C C27C 1.53(7) ?
Pd1D C13D 1.950(16) y
Pd1D N1D 2.022(12) y
Pd1D O2D 2.042(13) y
Pd1D O4D 2.116(12) y
Pd1D Pd2D 2.8649(16) y
Pd2D C25D 1.987(18) y
Pd2D N2D 2.022(13) y
Pd2D O3D 2.026(11) y
Pd2D O1D 2.145(12) y
O1D C1D 1.28(2) ?
O2D C1D 1.20(2) ?
O3D C3D 1.27(2) ?
O4D C3D 1.28(2) ?
O5D C7D 1.37(2) ?
O5D C6D 1.43(3) ?
O6D C19D 1.36(2) ?
O6D C18D 1.44(3) ?
N1D C7D 1.24(2) ?
N1D C5D 1.46(2) ?
N2D C19D 1.28(2) ?
N2D C17D 1.44(2) ?
C1D C2D 1.49(2) ?
C3D C4D 1.48(2) ?
C5D C14D 1.51(3) ?
C5D C6D 1.54(3) ?
C7D C8D 1.42(3) ?
C8D C9D 1.42(3) ?
C8D C13D 1.47(3) ?
C9D C10D 1.34(4) ?
C10D C11D 1.38(4) ?
C11D C12D 1.38(3) ?
C12D C13D 1.38(3) ?
C14D C16D 1.49(3) ?
C14D C15D 1.50(3) ?
C17D C26D 1.49(3) ?
C17D C18D 1.54(3) ?
C19D C20D 1.44(3) ?
C20D C21D 1.41(3) ?
C20D C25D 1.43(3) ?
C21D C22D 1.46(4) ?
C22D C23D 1.30(3) ?
C23D C24D 1.43(3) ?
C24D C25D 1.32(3) ?
C26D C27D 1.53(3) ?
C26D C28D 1.55(3) ?
